data_1508416
loop_
_publ_author_name
'Sch\afer, Marion C.'
'Yamasaki, Yuki'
'Fritsch, Veronika'
'Bobev, Svilen'

_publ_section_title
;
 Indium Doping in BaSn3-x Inx (0 <= x <= 0.2) with Ni3Sn Structure
;
_journal_issue 3
_journal_name_full Crystals
_journal_page_first 104
_journal_page_last 111
_journal_paper_doi 10.3390/cryst1030104
_journal_volume 1
_journal_year 2012
_chemical_formula_moiety 'Ba In0.20 Sn2.80'
_chemical_formula_sum 'Ba In0.2 Sn2.8'
_chemical_formula_weight 492.64
_chemical_name_systematic
; 
 ? 
;
_space_group_IT_number 194
_symmetry_cell_setting hexagonal
_symmetry_space_group_name_Hall '-P 6c 2c'
_symmetry_space_group_name_H-M 'P 63/m m c'
_atom_sites_solution_primary direct
_atom_sites_solution_secondary difmap
_audit_creation_method SHELXL-97
_cell_angle_alpha 90.00
_cell_angle_beta 90.00
_cell_angle_gamma 120.00
_cell_formula_units_Z 2
_cell_length_a 7.2604(13)
_cell_length_b 7.2604(13)
_cell_length_c 5.382(2)
_cell_measurement_reflns_used 1012
_cell_measurement_temperature 120(2)
_cell_measurement_theta_max 28.10
_cell_measurement_theta_min 3.24
_cell_volume 245.69(11)
_computing_cell_refinement 'Bruker SMART'
_computing_data_collection 'Bruker SMART'
_computing_data_reduction 'Bruker SAINT'
_computing_molecular_graphics 'Bruker SHELXTL'
_computing_publication_material 'Bruker SHELXTL'
_computing_structure_refinement 'SHELXL-97 (Sheldrick, 1997)'
_computing_structure_solution 'SHELXS-97 (Sheldrick, 1990)'
_diffrn_ambient_temperature 120(2)
_diffrn_measured_fraction_theta_full 1.000
_diffrn_measured_fraction_theta_max 1.000
_diffrn_measurement_device_type 'CCD area detector'
_diffrn_measurement_method 'phi and omega scans'
_diffrn_radiation_monochromator graphite
_diffrn_radiation_source 'fine-focus sealed tube'
_diffrn_radiation_type MoK\a
_diffrn_radiation_wavelength 0.71073
_diffrn_reflns_av_R_equivalents 0.0403
_diffrn_reflns_av_sigmaI/netI 0.0260
_diffrn_reflns_limit_h_max 8
_diffrn_reflns_limit_h_min -8
_diffrn_reflns_limit_k_max 8
_diffrn_reflns_limit_k_min -9
_diffrn_reflns_limit_l_max 6
_diffrn_reflns_limit_l_min -5
_diffrn_reflns_number 1267
_diffrn_reflns_theta_full 27.07
_diffrn_reflns_theta_max 27.07
_diffrn_reflns_theta_min 3.24
_exptl_absorpt_coefficient_mu 22.699
_exptl_absorpt_correction_T_max 0.3965
_exptl_absorpt_correction_T_min 0.2639
_exptl_absorpt_correction_type multi-scan
_exptl_absorpt_process_details SADABS
_exptl_crystal_colour silver
_exptl_crystal_density_diffrn 6.659
_exptl_crystal_density_method 'not measured'
_exptl_crystal_description irregular
_exptl_crystal_F_000 412
_exptl_crystal_size_max 0.08
_exptl_crystal_size_mid 0.06
_exptl_crystal_size_min 0.05
_refine_diff_density_max 0.679
_refine_diff_density_min -1.672
_refine_diff_density_rms 0.362
_refine_ls_extinction_coef 0.0130(12)
_refine_ls_extinction_expression Fc^*^=kFc[1+0.001xFc^2^\l^3^/sin(2\q)]^-1/4^
_refine_ls_extinction_method SHELXL
_refine_ls_goodness_of_fit_ref 1.295
_refine_ls_matrix_type full
_refine_ls_number_parameters 9
_refine_ls_number_reflns 126
_refine_ls_number_restraints 0
_refine_ls_restrained_S_all 1.295
_refine_ls_R_factor_all 0.0207
_refine_ls_R_factor_gt 0.0207
_refine_ls_shift/su_max 0.000
_refine_ls_shift/su_mean 0.000
_refine_ls_structure_factor_coef Fsqd
_refine_ls_weighting_details 'calc w=1/[\s^2^(Fo^2^)+(0.0133P)^2^+1.4286P] where P=(Fo^2^+2Fc^2^)/3'
_refine_ls_weighting_scheme calc
_refine_ls_wR_factor_gt 0.0410
_refine_ls_wR_factor_ref 0.0410
_reflns_number_gt 126
_reflns_number_total 126
_reflns_threshold_expression >2sigma(I)
_cod_data_source_file BaSn2.8In_P63_mmc_0.2crystals-01-00104-s001_DC161.cif
_cod_data_source_block I_chateigner_1508416
_cod_original_cell_volume 245.68(11)
_cod_original_sg_symbol_H-M P6(3)/mmc
_cod_original_formula_sum 'Ba In0.20 Sn2.80'
_cod_database_code 1508416

loop_
_symmetry_equiv_pos_as_xyz
'x, y, z'
'-y, x-y, z'
'-x+y, -x, z'
'-x, -y, z+1/2'
'y, -x+y, z+1/2'
'x-y, x, z+1/2'
'y, x, -z'
'x-y, -y, -z'
'-x, -x+y, -z'
'-y, -x, -z+1/2'
'-x+y, y, -z+1/2'
'x, x-y, -z+1/2'
'-x, -y, -z'
'y, -x+y, -z'
'x-y, x, -z'
'x, y, -z-1/2'
'-y, x-y, -z-1/2'
'-x+y, -x, -z-1/2'
'-y, -x, z'
'-x+y, y, z'
'x, x-y, z'
'y, x, z-1/2'
'x-y, -y, z-1/2'
'-x, -x+y, z-1/2'

loop_
_atom_site_label
_atom_site_type_symbol
_atom_site_fract_x
_atom_site_fract_y
_atom_site_fract_z
_atom_site_U_iso_or_equiv
_atom_site_adp_type
_atom_site_occupancy
_atom_site_symmetry_multiplicity
_atom_site_calc_flag
_atom_site_refinement_flags
Ba Ba 0.3333 0.6667 0.2500 0.0085(4) Uani 1 12 d S
Sn Sn 0.71761(11) 0.85881(6) 0.7500 0.0095(3) Uani 0.93(2) 4 d SP
In In 0.71761(11) 0.85881(6) 0.7500 0.0095(3) Uani 0.07(2) 4 d SP

loop_
_atom_site_aniso_label
_atom_site_aniso_U_11
_atom_site_aniso_U_22
_atom_site_aniso_U_33
_atom_site_aniso_U_23
_atom_site_aniso_U_13
_atom_site_aniso_U_12
Ba 0.0071(4) 0.0071(4) 0.0113(5) 0.000 0.000 0.0036(2)
Sn 0.0108(5) 0.0085(4) 0.0099(4) 0.000 0.000 0.0054(2)
In 0.0108(5) 0.0085(4) 0.0099(4) 0.000 0.000 0.0054(2)

loop_
_atom_type_symbol
_atom_type_description
_atom_type_scat_dispersion_real
_atom_type_scat_dispersion_imag
_atom_type_scat_source
Sn Sn -0.6537 1.4246 'International Tables Vol C Tables 4.2.6.8 and 6.1.1.4'
Ba Ba -0.3244 2.2819 'International Tables Vol C Tables 4.2.6.8 and 6.1.1.4'
In In -0.7276 1.3100 'International Tables Vol C Tables 4.2.6.8 and 6.1.1.4'

loop_
_geom_angle_atom_site_label_1
_geom_angle_atom_site_label_2
_geom_angle_atom_site_label_3
_geom_angle
_geom_angle_site_symmetry_1
_geom_angle_site_symmetry_3
In Ba Sn 0.00(3) 3_564 3_564
In Ba In 140.969(12) 3_564 2_665
Sn Ba In 140.969(12) 3_564 2_665
In Ba In 70.71(2) 3_564 2_664
Sn Ba In 70.71(2) 3_564 2_664
In Ba In 96.16(3) 2_665 2_664
In Ba Sn 140.969(12) 3_564 2_665
Sn Ba Sn 140.969(12) 3_564 2_665
In Ba Sn 0.0 2_665 2_665
In Ba Sn 96.16(3) 2_664 2_665
In Ba Sn 70.71(2) 3_564 2_664
Sn Ba Sn 70.71(2) 3_564 2_664
In Ba Sn 96.16(3) 2_665 2_664
In Ba Sn 0.0 2_664 2_664
Sn Ba Sn 96.16(3) 2_665 2_664
In Ba In 96.16(3) 3_564 3_565
Sn Ba In 96.16(3) 3_564 3_565
In Ba In 70.71(2) 2_665 3_565
In Ba In 140.969(12) 2_664 3_565
Sn Ba In 70.71(2) 2_665 3_565
Sn Ba In 140.969(12) 2_664 3_565
In Ba Sn 70.71(2) 3_564 1_554
Sn Ba Sn 70.71(2) 3_564 1_554
In Ba Sn 140.969(12) 2_665 1_554
In Ba Sn 70.71(2) 2_664 1_554
Sn Ba Sn 140.969(12) 2_665 1_554
Sn Ba Sn 70.71(2) 2_664 1_554
In Ba Sn 140.970(12) 3_565 1_554
In Ba In 70.71(2) 3_564 1_554
Sn Ba In 70.71(2) 3_564 1_554
In Ba In 140.969(12) 2_665 1_554
In Ba In 70.71(2) 2_664 1_554
Sn Ba In 140.969(12) 2_665 1_554
Sn Ba In 70.71(2) 2_664 1_554
In Ba In 140.970(12) 3_565 1_554
Sn Ba In 0.00(3) 1_554 1_554
In Ba Sn 96.16(3) 3_564 3_565
Sn Ba Sn 96.16(3) 3_564 3_565
In Ba Sn 70.71(2) 2_665 3_565
In Ba Sn 140.969(12) 2_664 3_565
Sn Ba Sn 70.71(2) 2_665 3_565
Sn Ba Sn 140.969(12) 2_664 3_565
In Ba Sn 0.00(3) 3_565 3_565
Sn Ba Sn 140.970(12) 1_554 3_565
In Ba Sn 140.970(12) 1_554 3_565
In Ba Sn 140.969(12) 3_564 .
Sn Ba Sn 140.969(12) 3_564 .
In Ba Sn 70.71(2) 2_665 .
In Ba Sn 140.969(11) 2_664 .
Sn Ba Sn 70.71(2) 2_665 .
Sn Ba Sn 140.969(11) 2_664 .
In Ba Sn 70.71(2) 3_565 .
Sn Ba Sn 96.16(3) 1_554 .
In Ba Sn 96.16(3) 1_554 .
Sn Ba Sn 70.71(2) 3_565 .
In Sn Sn 0.00(3) 3_675 3_675
In Sn In 60.0 3_675 2_765
Sn Sn In 60.0 3_675 2_765
In Sn Sn 60.0 3_675 2_765
Sn Sn Sn 60.0 3_675 2_765
In Sn Sn 0.000(13) 2_765 2_765
In Sn In 61.512(12) 3_675 14_567
Sn Sn In 61.512(12) 3_675 14_567
In Sn In 90.0 2_765 14_567
Sn Sn In 90.0 2_765 14_567
In Sn Sn 61.512(12) 3_675 14_567
Sn Sn Sn 61.512(12) 3_675 14_567
In Sn Sn 90.0 2_765 14_567
Sn Sn Sn 90.0 2_765 14_567
In Sn Sn 0.000(2) 14_567 14_567
In Sn In 90.0 3_675 15_657
Sn Sn In 90.0 3_675 15_657
In Sn In 61.512(12) 2_765 15_657
Sn Sn In 61.512(12) 2_765 15_657
In Sn In 56.97(2) 14_567 15_657
Sn Sn In 56.97(2) 14_567 15_657
In Sn In 90.0 3_675 15_656
Sn Sn In 90.0 3_675 15_656
In Sn In 61.512(13) 2_765 15_656
Sn Sn In 61.512(13) 2_765 15_656
In Sn In 148.031(13) 14_567 15_656
Sn Sn In 148.031(13) 14_567 15_656
In Sn In 113.16(3) 15_657 15_656
In Sn Sn 90.0 3_675 15_657
Sn Sn Sn 90.0 3_675 15_657
In Sn Sn 61.512(12) 2_765 15_657
Sn Sn Sn 61.512(12) 2_765 15_657
In Sn Sn 56.97(2) 14_567 15_657
Sn Sn Sn 56.97(2) 14_567 15_657
In Sn Sn 0.00(3) 15_657 15_657
In Sn Sn 113.16(3) 15_656 15_657
In Sn Sn 90.0 3_675 15_656
Sn Sn Sn 90.0 3_675 15_656
In Sn Sn 61.512(13) 2_765 15_656
Sn Sn Sn 61.512(13) 2_765 15_656
In Sn Sn 148.031(13) 14_567 15_656
Sn Sn Sn 148.031(13) 14_567 15_656
In Sn Sn 113.16(3) 15_657 15_656
In Sn Sn 0.00(3) 15_656 15_656
Sn Sn Sn 113.16(3) 15_657 15_656
In Sn Sn 61.512(12) 3_675 14_566
Sn Sn Sn 61.512(12) 3_675 14_566
In Sn Sn 90.0 2_765 14_566
Sn Sn Sn 90.0 2_765 14_566
In Sn Sn 113.16(3) 14_567 14_566
Sn Sn Sn 113.16(3) 14_567 14_566
In Sn Sn 148.031(13) 15_657 14_566
In Sn Sn 56.97(2) 15_656 14_566
Sn Sn Sn 148.031(13) 15_657 14_566
Sn Sn Sn 56.97(2) 15_656 14_566
In Sn In 61.512(12) 3_675 14_566
Sn Sn In 61.512(12) 3_675 14_566
In Sn In 90.0 2_765 14_566
Sn Sn In 90.0 2_765 14_566
In Sn In 113.16(3) 14_567 14_566
Sn Sn In 113.16(3) 14_567 14_566
In Sn In 148.031(13) 15_657 14_566
In Sn In 56.97(2) 15_656 14_566
Sn Sn In 148.031(13) 15_657 14_566
Sn Sn In 56.97(2) 15_656 14_566
Sn Sn In 0.00(3) 14_566 14_566

loop_
_geom_bond_atom_site_label_1
_geom_bond_atom_site_label_2
_geom_bond_distance
_geom_bond_site_symmetry_2
Ba In 3.6165(9) 3_564
Ba Sn 3.6165(9) 3_564
Ba In 3.6165(9) 2_665
Ba In 3.6165(9) 2_664
Ba Sn 3.6165(9) 2_665
Ba Sn 3.6165(9) 2_664
Ba In 3.6165(9) 3_565
Ba Sn 3.6165(9) 1_554
Ba In 3.6165(9) 1_554
Ba Sn 3.6165(9) 3_565
Ba Sn 3.6165(9) .
Sn In 3.0754(13) 3_675
Sn Sn 3.0754(13) 3_675
Sn In 3.0754(13) 2_765
Sn Sn 3.0754(13) 2_765
Sn In 3.2239(9) 14_567
Sn Sn 3.2239(9) 14_567
Sn In 3.2239(9) 15_657
Sn In 3.2239(9) 15_656
Sn Sn 3.2239(9) 15_657
Sn Sn 3.2239(9) 15_656
Sn Sn 3.2239(9) 14_566
Sn In 3.2239(9) 14_566
